data_7043217
loop_
_publ_author_name
'Mukherjee, Debabrata'
'Shirase, Satoru'
'Beckerle, Klaus'
'Spaniol, Thomas Paul'
'Mashima, Kazushi'
'Okuda, Jun'

_publ_section_title
;
 Group 2 metal (Mg, Ca, Sr) silylamides supported by a cyclen-derived
 macrocyclic polyamine
;
_journal_name_full 'Dalton Trans.'
_journal_paper_doi 10.1039/C7DT01727H
_journal_year 2017
_chemical_formula_moiety 'C19 H52 N6 Si4 Sr'
_chemical_formula_sum 'C19 H52 N6 Si4 Sr'
_chemical_formula_weight 564.64
_chemical_name_systematic
;
 ?
;
_chemical_properties_physical ', Air-sensitive,Moisture-sensitive,Oxygen-sensitive'
_space_group_crystal_system triclinic
_space_group_IT_number 2
_space_group_name_Hall '-P 1'
_space_group_name_H-M_alt 'P -1'
_symmetry_space_group_name_Hall '-P 1'
_symmetry_space_group_name_H-M 'P -1'
_atom_sites_solution_hydrogens mixed
_audit_creation_method SHELXL-2013
_audit_update_record
;
2017-03-13 deposited with the CCDC.
2017-06-02 downloaded from the CCDC.
;
_cell_angle_alpha 81.0103(14)
_cell_angle_beta 87.2999(15)
_cell_angle_gamma 68.1159(14)
_cell_formula_units_Z 2
_cell_length_a 9.2006(18)
_cell_length_b 9.5438(9)
_cell_length_c 19.2910(18)
_cell_measurement_reflns_used 4669
_cell_measurement_temperature 100(2)
_cell_measurement_theta_max 26.27
_cell_measurement_theta_min 2.33
_cell_volume 1552.4(4)
_computing_cell_refinement 'Bruker SMART (2001)'
_computing_data_collection 'Bruker SMART (2001)'
_computing_data_reduction 'Bruker SAINT+ (1999)'
_computing_molecular_graphics 'ORTEP-III (Farrugia, 1999)'
_computing_structure_refinement 'SHELXL-2013 (Sheldrick, 2013)'
_computing_structure_solution 'SIR-92 (Altomare 1992)'
_diffrn_ambient_temperature 100(2)
_diffrn_measured_fraction_theta_full 1.000
_diffrn_measured_fraction_theta_max 0.997
_diffrn_measurement_device_type 'Bruker APEX-I CCD'
_diffrn_measurement_method '\w scans'
_diffrn_radiation_monochromator 'multilayer optics'
_diffrn_radiation_source microsource
_diffrn_radiation_type MoK\a
_diffrn_radiation_wavelength 0.71073
_diffrn_reflns_av_R_equivalents 0.0460
_diffrn_reflns_av_unetI/netI 0.0527
_diffrn_reflns_Laue_measured_fraction_full 1.000
_diffrn_reflns_Laue_measured_fraction_max 0.997
_diffrn_reflns_limit_h_max 11
_diffrn_reflns_limit_h_min -11
_diffrn_reflns_limit_k_max 12
_diffrn_reflns_limit_k_min -12
_diffrn_reflns_limit_l_max 24
_diffrn_reflns_limit_l_min -24
_diffrn_reflns_number 19280
_diffrn_reflns_point_group_measured_fraction_full 1.000
_diffrn_reflns_point_group_measured_fraction_max 0.997
_diffrn_reflns_theta_full 25.242
_diffrn_reflns_theta_max 26.650
_diffrn_reflns_theta_min 2.138
_exptl_absorpt_coefficient_mu 1.908
_exptl_absorpt_correction_T_max 0.7454
_exptl_absorpt_correction_T_min 0.5283
_exptl_absorpt_correction_type multi-scan
_exptl_absorpt_process_details 'Sadabs Bruker'
_exptl_crystal_colour colourless
_exptl_crystal_density_diffrn 1.208
_exptl_crystal_description block
_exptl_crystal_F_000 604
_exptl_crystal_recrystallization_method 'Re-crystallisation from solvent: thf and pentane'
_exptl_crystal_size_max 0.340
_exptl_crystal_size_mid 0.330
_exptl_crystal_size_min 0.170
_refine_diff_density_max 0.564
_refine_diff_density_min -0.483
_refine_diff_density_rms 0.068
_refine_ls_extinction_method none
_refine_ls_goodness_of_fit_ref 0.943
_refine_ls_hydrogen_treatment mixed
_refine_ls_matrix_type full
_refine_ls_number_parameters 291
_refine_ls_number_reflns 6526
_refine_ls_number_restraints 0
_refine_ls_restrained_S_all 0.943
_refine_ls_R_factor_all 0.0392
_refine_ls_R_factor_gt 0.0322
_refine_ls_shift/su_max 0.001
_refine_ls_shift/su_mean 0.000
_refine_ls_structure_factor_coef Fsqd
_refine_ls_weighting_details 'w=1/[\s^2^(Fo^2^)+(0.0390P)^2^+0.5946P] where P=(Fo^2^+2Fc^2^)/3'
_refine_ls_weighting_scheme calc
_refine_ls_wR_factor_gt 0.0764
_refine_ls_wR_factor_ref 0.0796
_reflns_Friedel_coverage 0.000
_reflns_number_gt 5726
_reflns_number_total 6526
_reflns_threshold_expression 'I > 2\s(I)'
_cod_data_source_file c7dt01727h2.cif
_cod_data_source_block 3
_cod_database_code 7043217
_shelx_space_group_comment
;
The symmetry employed for this shelxl refinement is uniquely defined
by the following loop, which should always be used as a source of
symmetry information in preference to the above space-group names.
They are only intended as comments.
;
_shelx_estimated_absorpt_t_min 0.563
_shelx_estimated_absorpt_t_max 0.737
_shelxl_version_number 2013-4

loop_
_space_group_symop_operation_xyz
'x, y, z'
'-x, -y, -z'

loop_
_atom_site_label
_atom_site_type_symbol
_atom_site_fract_x
_atom_site_fract_y
_atom_site_fract_z
_atom_site_U_iso_or_equiv
_atom_site_adp_type
_atom_site_occupancy
_atom_site_site_symmetry_order
_atom_site_calc_flag
_atom_site_refinement_flags_posn
_atom_site_refinement_flags_adp
Sr1 Sr 0.90361(2) 0.22317(2) 0.75016(2) 0.01379(7) Uani 1 1 d . .
Si1 Si 0.79071(7) 0.30293(7) 0.58454(3) 0.01481(13) Uani 1 1 d . .
Si2 Si 0.66648(7) 0.59718(7) 0.65266(3) 0.01625(13) Uani 1 1 d . .
H2 H 0.705(3) 0.630(3) 0.7187(12) 0.020 Uiso 1 1 d . U
Si3 Si 0.59506(8) 0.27205(7) 0.86000(3) 0.02075(14) Uani 1 1 d . .
H3 H 0.590(3) 0.218(3) 0.7939(13) 0.025 Uiso 1 1 d . U
Si4 Si 0.81690(8) 0.42207(8) 0.89956(3) 0.02501(15) Uani 1 1 d . .
H4 H 0.952(3) 0.442(3) 0.8627(13) 0.030 Uiso 1 1 d . U
N1 N 0.9482(2) 0.1294(2) 0.61702(9) 0.0148(4) Uani 1 1 d . .
N2 N 0.9468(2) -0.0798(2) 0.75275(10) 0.0174(4) Uani 1 1 d . .
N3 N 1.1730(2) 0.0271(2) 0.82271(10) 0.0188(4) Uani 1 1 d . .
N4 N 1.1696(2) 0.2370(2) 0.68979(10) 0.0181(4) Uani 1 1 d . .
N5 N 0.7692(2) 0.4152(2) 0.64541(10) 0.0185(4) Uani 1 1 d . .
N6 N 0.7572(2) 0.3115(2) 0.85796(10) 0.0229(4) Uani 1 1 d . .
C1 C 0.9296(3) -0.0180(2) 0.62101(12) 0.0185(5) Uani 1 1 d . .
H1A H 0.9734 -0.0630 0.5782 0.022 Uiso 1 1 calc R U
H1B H 0.8165 -0.0004 0.6220 0.022 Uiso 1 1 calc R U
C2 C 1.0099(3) -0.1320(2) 0.68535(12) 0.0190(5) Uani 1 1 d . .
H2A H 0.9979 -0.2301 0.6832 0.023 Uiso 1 1 calc R U
H2B H 1.1233 -0.1509 0.6839 0.023 Uiso 1 1 calc R U
C3 C 1.0579(3) -0.1690(3) 0.81130(12) 0.0216(5) Uani 1 1 d . .
H3A H 1.0891 -0.2792 0.8086 0.026 Uiso 1 1 calc R U
H3B H 1.0033 -0.1498 0.8563 0.026 Uiso 1 1 calc R U
C4 C 1.2037(3) -0.1317(2) 0.81115(13) 0.0219(5) Uani 1 1 d . .
H4A H 1.2764 -0.2034 0.8483 0.026 Uiso 1 1 calc R U
H4B H 1.2565 -0.1478 0.7655 0.026 Uiso 1 1 calc R U
C5 C 1.3065(3) 0.0720(3) 0.79881(12) 0.0239(5) Uani 1 1 d . .
H5A H 1.4052 -0.0126 0.8155 0.029 Uiso 1 1 calc R U
H5B H 1.2998 0.1618 0.8203 0.029 Uiso 1 1 calc R U
C6 C 1.3123(3) 0.1108(3) 0.71984(12) 0.0232(5) Uani 1 1 d . .
H6A H 1.4043 0.1395 0.7076 0.028 Uiso 1 1 calc R U
H6B H 1.3265 0.0189 0.6984 0.028 Uiso 1 1 calc R U
C7 C 1.1583(3) 0.2406(3) 0.61340(11) 0.0185(5) Uani 1 1 d . .
H7A H 1.2617 0.2289 0.5924 0.022 Uiso 1 1 calc R U
H7B H 1.0826 0.3418 0.5928 0.022 Uiso 1 1 calc R U
C8 C 1.1073(2) 0.1171(3) 0.59354(12) 0.0181(5) Uani 1 1 d . .
H8A H 1.1113 0.1221 0.5419 0.022 Uiso 1 1 calc R U
H8B H 1.1831 0.0159 0.6141 0.022 Uiso 1 1 calc R U
C9 C 0.7992(3) -0.1046(3) 0.76678(13) 0.0253(5) Uani 1 1 d . .
H9A H 0.8185 -0.2134 0.7692 0.038 Uiso 1 1 calc R U
H9B H 0.7235 -0.0457 0.7290 0.038 Uiso 1 1 calc R U
H9C H 0.7570 -0.0713 0.8116 0.038 Uiso 1 1 calc R U
C10 C 1.1484(3) 0.0379(3) 0.89807(12) 0.0270(5) Uani 1 1 d . .
H10A H 1.0564 0.0136 0.9136 0.041 Uiso 1 1 calc R U
H10B H 1.1315 0.1419 0.9058 0.041 Uiso 1 1 calc R U
H10C H 1.2409 -0.0346 0.9248 0.041 Uiso 1 1 calc R U
C11 C 1.1720(3) 0.3852(3) 0.70239(13) 0.0267(5) Uani 1 1 d . .
H11A H 1.1812 0.3840 0.7529 0.040 Uiso 1 1 calc R U
H11B H 1.0748 0.4676 0.6842 0.040 Uiso 1 1 calc R U
H11C H 1.2616 0.4022 0.6784 0.040 Uiso 1 1 calc R U
C12 C 0.6148(3) 0.2536(3) 0.57251(14) 0.0269(5) Uani 1 1 d . .
H12A H 0.5847 0.2112 0.6180 0.040 Uiso 1 1 calc R U
H12B H 0.6403 0.1780 0.5404 0.040 Uiso 1 1 calc R U
H12C H 0.5276 0.3460 0.5529 0.040 Uiso 1 1 calc R U
C13 C 0.8385(3) 0.3781(3) 0.49366(12) 0.0211(5) Uani 1 1 d . .
H13A H 0.7510 0.4712 0.4751 0.032 Uiso 1 1 calc R U
H13B H 0.8563 0.3009 0.4629 0.032 Uiso 1 1 calc R U
H13C H 0.9332 0.4014 0.4957 0.032 Uiso 1 1 calc R U
C14 C 0.7066(3) 0.7408(3) 0.58402(14) 0.0289(6) Uani 1 1 d . .
H14A H 0.8183 0.7240 0.5849 0.043 Uiso 1 1 calc R U
H14B H 0.6449 0.8441 0.5938 0.043 Uiso 1 1 calc R U
H14C H 0.6775 0.7292 0.5376 0.043 Uiso 1 1 calc R U
C15 C 0.4489(3) 0.6526(3) 0.65140(15) 0.0332(6) Uani 1 1 d . .
H15A H 0.4161 0.6361 0.6068 0.050 Uiso 1 1 calc R U
H15B H 0.3982 0.7607 0.6566 0.050 Uiso 1 1 calc R U
H15C H 0.4184 0.5902 0.6902 0.050 Uiso 1 1 calc R U
C16 C 0.4045(3) 0.4371(3) 0.86226(15) 0.0364(6) Uani 1 1 d . .
H16A H 0.3990 0.4798 0.9058 0.055 Uiso 1 1 calc R U
H16B H 0.3176 0.4019 0.8603 0.055 Uiso 1 1 calc R U
H16C H 0.3974 0.5158 0.8219 0.055 Uiso 1 1 calc R U
C17 C 0.5882(3) 0.1184(3) 0.93234(13) 0.0334(6) Uani 1 1 d . .
H17A H 0.6875 0.0306 0.9343 0.050 Uiso 1 1 calc R U
H17B H 0.5020 0.0866 0.9233 0.050 Uiso 1 1 calc R U
H17C H 0.5716 0.1577 0.9772 0.050 Uiso 1 1 calc R U
C18 C 0.6728(3) 0.6224(3) 0.90039(15) 0.0372(7) Uani 1 1 d . .
H18A H 0.6323 0.6680 0.8527 0.056 Uiso 1 1 calc R U
H18B H 0.7250 0.6833 0.9175 0.056 Uiso 1 1 calc R U
H18C H 0.5859 0.6204 0.9314 0.056 Uiso 1 1 calc R U
C19 C 0.8805(4) 0.3435(3) 0.99351(14) 0.0384(7) Uani 1 1 d . .
H19A H 0.7918 0.3326 1.0208 0.058 Uiso 1 1 calc R U
H19B H 0.9172 0.4135 1.0130 0.058 Uiso 1 1 calc R U
H19C H 0.9657 0.2435 0.9956 0.058 Uiso 1 1 calc R U

loop_
_atom_site_aniso_label
_atom_site_aniso_U_11
_atom_site_aniso_U_22
_atom_site_aniso_U_33
_atom_site_aniso_U_23
_atom_site_aniso_U_13
_atom_site_aniso_U_12
Sr1 0.01442(11) 0.01355(11) 0.01242(11) -0.00291(7) 0.00121(7) -0.00378(8)
Si1 0.0124(3) 0.0150(3) 0.0151(3) -0.0024(2) -0.0001(2) -0.0028(2)
Si2 0.0184(3) 0.0141(3) 0.0153(3) -0.0043(2) 0.0005(2) -0.0040(2)
Si3 0.0237(3) 0.0209(3) 0.0146(3) -0.0041(2) 0.0018(3) -0.0044(3)
Si4 0.0323(4) 0.0269(4) 0.0185(3) -0.0048(3) 0.0072(3) -0.0142(3)
N1 0.0131(9) 0.0142(9) 0.0167(9) -0.0038(7) 0.0012(7) -0.0044(7)
N2 0.0183(9) 0.0153(9) 0.0177(10) -0.0020(7) -0.0001(7) -0.0053(8)
N3 0.0205(10) 0.0177(9) 0.0169(10) -0.0009(8) -0.0014(8) -0.0060(8)
N4 0.0174(9) 0.0194(10) 0.0178(10) -0.0013(8) -0.0028(7) -0.0075(8)
N5 0.0182(9) 0.0161(9) 0.0166(10) -0.0013(7) -0.0009(7) -0.0014(8)
N6 0.0243(11) 0.0233(10) 0.0189(10) -0.0073(8) 0.0045(8) -0.0054(8)
C1 0.0203(11) 0.0153(11) 0.0197(12) -0.0061(9) -0.0002(9) -0.0047(9)
C2 0.0199(11) 0.0143(11) 0.0219(12) -0.0056(9) 0.0021(9) -0.0045(9)
C3 0.0262(12) 0.0171(11) 0.0203(12) 0.0007(9) -0.0003(10) -0.0079(10)
C4 0.0209(12) 0.0170(11) 0.0225(12) 0.0000(9) -0.0047(9) -0.0017(9)
C5 0.0194(12) 0.0273(13) 0.0246(13) 0.0005(10) -0.0086(10) -0.0091(10)
C6 0.0141(11) 0.0280(13) 0.0254(13) 0.0004(10) -0.0016(9) -0.0071(10)
C7 0.0172(11) 0.0214(12) 0.0165(11) 0.0014(9) 0.0004(9) -0.0084(9)
C8 0.0139(10) 0.0200(11) 0.0177(11) -0.0034(9) 0.0016(8) -0.0031(9)
C9 0.0246(12) 0.0230(12) 0.0310(14) -0.0046(10) 0.0058(10) -0.0122(10)
C10 0.0343(14) 0.0294(14) 0.0163(12) 0.0001(10) -0.0033(10) -0.0116(11)
C11 0.0348(14) 0.0242(13) 0.0266(13) -0.0016(10) -0.0043(11) -0.0173(11)
C12 0.0176(12) 0.0255(13) 0.0361(15) -0.0026(11) -0.0046(10) -0.0065(10)
C13 0.0205(11) 0.0206(12) 0.0188(12) -0.0034(9) -0.0017(9) -0.0033(9)
C14 0.0339(14) 0.0209(12) 0.0324(15) -0.0022(11) 0.0060(11) -0.0119(11)
C15 0.0215(13) 0.0252(13) 0.0474(17) -0.0076(12) 0.0094(12) -0.0026(11)
C16 0.0275(14) 0.0374(16) 0.0389(16) -0.0148(13) -0.0008(12) -0.0023(12)
C17 0.0405(16) 0.0428(16) 0.0219(13) 0.0013(12) -0.0032(11) -0.0230(13)
C18 0.0502(18) 0.0300(15) 0.0345(16) -0.0094(12) 0.0090(13) -0.0175(13)
C19 0.0524(18) 0.0430(17) 0.0240(14) -0.0094(12) 0.0036(12) -0.0214(14)

loop_
_atom_type_symbol
_atom_type_description
_atom_type_scat_dispersion_real
_atom_type_scat_dispersion_imag
_atom_type_scat_source
C C 0.0033 0.0016 'International Tables Vol C Tables 4.2.6.8 and 6.1.1.4'
H H 0.0000 0.0000 'International Tables Vol C Tables 4.2.6.8 and 6.1.1.4'
N N 0.0061 0.0033 'International Tables Vol C Tables 4.2.6.8 and 6.1.1.4'
Si Si 0.0817 0.0704 'International Tables Vol C Tables 4.2.6.8 and 6.1.1.4'
Sr Sr -1.5307 3.2498 'International Tables Vol C Tables 4.2.6.8 and 6.1.1.4'

loop_
_geom_angle_atom_site_label_1
_geom_angle_atom_site_label_2
_geom_angle_atom_site_label_3
_geom_angle
N6 Sr1 N5 108.10(6)
N6 Sr1 N4 133.99(6)
N5 Sr1 N4 84.60(6)
N6 Sr1 N2 108.44(6)
N5 Sr1 N2 119.24(6)
N4 Sr1 N2 102.20(5)
N6 Sr1 N3 94.60(6)
N5 Sr1 N3 150.84(6)
N4 Sr1 N3 66.34(6)
N2 Sr1 N3 67.66(5)
N6 Sr1 N1 157.08(6)
N5 Sr1 N1 61.42(5)
N4 Sr1 N1 67.78(5)
N2 Sr1 N1 66.03(5)
N3 Sr1 N1 102.87(5)
N6 Sr1 Si1 130.74(5)
N5 Sr1 Si1 29.75(4)
N4 Sr1 Si1 80.89(4)
N2 Sr1 Si1 90.97(4)
N3 Sr1 Si1 134.52(4)
N1 Sr1 Si1 32.95(4)
N6 Sr1 Si3 27.99(5)
N5 Sr1 Si3 99.85(4)
N4 Sr1 Si3 161.89(4)
N2 Sr1 Si3 91.00(4)
N3 Sr1 Si3 108.56(4)
N1 Sr1 Si3 129.75(4)
Si1 Sr1 Si3 111.585(18)
N6 Sr1 Si4 24.47(5)
N5 Sr1 Si4 106.97(4)
N4 Sr1 Si4 109.74(4)
N2 Sr1 Si4 125.47(4)
N3 Sr1 Si4 86.14(4)
N1 Sr1 Si4 167.98(4)
Si1 Sr1 Si4 136.112(17)
Si3 Sr1 Si4 52.150(16)
N6 Sr1 Si2 87.66(5)
N5 Sr1 Si2 22.68(4)
N4 Sr1 Si2 91.81(4)
N2 Sr1 Si2 138.17(4)
N3 Sr1 Si2 151.42(4)
N1 Sr1 Si2 84.04(4)
Si1 Sr1 Si2 52.264(14)
Si3 Sr1 Si2 86.343(17)
Si4 Sr1 Si2 84.289(16)
N5 Si1 N1 104.53(9)
N5 Si1 C12 114.13(11)
N1 Si1 C12 107.57(10)
N5 Si1 C13 115.95(10)
N1 Si1 C13 109.32(9)
C12 Si1 C13 105.08(11)
N5 Si1 Sr1 48.65(6)
N1 Si1 Sr1 58.69(6)
C12 Si1 Sr1 111.33(8)
C13 Si1 Sr1 143.57(8)
N5 Si2 C15 115.07(11)
N5 Si2 C14 115.25(11)
C15 Si2 C14 105.20(12)
C15 Si2 Sr1 117.91(9)
C14 Si2 Sr1 135.34(8)
N5 Si2 H2 109.6(9)
C15 Si2 H2 106.1(9)
C14 Si2 H2 104.8(9)
Sr1 Si2 H2 75.1(9)
N6 Si3 C16 116.53(12)
N6 Si3 C17 115.28(11)
C16 Si3 C17 106.50(13)
C16 Si3 Sr1 131.04(10)
C17 Si3 Sr1 122.42(9)
N6 Si3 H3 105.9(10)
C16 Si3 H3 104.6(10)
C17 Si3 H3 107.2(10)
Sr1 Si3 H3 61.3(10)
N6 Si4 C18 115.74(12)
N6 Si4 C19 115.12(12)
C18 Si4 C19 105.86(13)
C18 Si4 Sr1 125.40(9)
C19 Si4 Sr1 128.22(9)
N6 Si4 H4 108.4(10)
C18 Si4 H4 104.1(10)
C19 Si4 H4 106.7(10)
Sr1 Si4 H4 70.0(10)
C1 N1 C8 110.82(16)
C1 N1 Si1 120.08(14)
C8 N1 Si1 116.52(14)
C1 N1 Sr1 109.94(12)
C8 N1 Sr1 108.02(12)
Si1 N1 Sr1 88.36(7)
C9 N2 C2 108.89(17)
C9 N2 C3 108.07(18)
C2 N2 C3 110.54(17)
C9 N2 Sr1 111.17(13)
C2 N2 Sr1 111.04(12)
C3 N2 Sr1 107.07(12)
C10 N3 C5 109.12(18)
C10 N3 C4 109.54(18)
C5 N3 C4 110.63(18)
C10 N3 Sr1 108.37(13)
C5 N3 Sr1 109.90(13)
C4 N3 Sr1 109.25(12)
C7 N4 C6 110.98(17)
C7 N4 C11 108.49(17)
C6 N4 C11 110.13(18)
C7 N4 Sr1 108.93(12)
C6 N4 Sr1 113.19(13)
C11 N4 Sr1 104.85(13)
Si2 N5 Si1 135.98(12)
Si2 N5 Sr1 121.56(9)
Si1 N5 Sr1 101.60(8)
Si3 N6 Si4 134.24(12)
Si3 N6 Sr1 107.09(9)
Si4 N6 Sr1 117.15(10)
N1 C1 C2 113.29(18)
N1 C1 H1A 108.9
C2 C1 H1A 108.9
N1 C1 H1B 108.9
C2 C1 H1B 108.9
H1A C1 H1B 107.7
N2 C2 C1 113.50(17)
N2 C2 H2A 108.9
C1 C2 H2A 108.9
N2 C2 H2B 108.9
C1 C2 H2B 108.9
H2A C2 H2B 107.7
N2 C3 C4 113.90(18)
N2 C3 H3A 108.8
C4 C3 H3A 108.8
N2 C3 H3B 108.8
C4 C3 H3B 108.8
H3A C3 H3B 107.7
N3 C4 C3 113.81(18)
N3 C4 H4A 108.8
C3 C4 H4A 108.8
N3 C4 H4B 108.8
C3 C4 H4B 108.8
H4A C4 H4B 107.7
N3 C5 C6 113.33(18)
N3 C5 H5A 108.9
C6 C5 H5A 108.9
N3 C5 H5B 108.9
C6 C5 H5B 108.9
H5A C5 H5B 107.7
N4 C6 C5 112.98(19)
N4 C6 H6A 109.0
C5 C6 H6A 109.0
N4 C6 H6B 109.0
C5 C6 H6B 109.0
H6A C6 H6B 107.8
N4 C7 C8 114.00(18)
N4 C7 H7A 108.8
C8 C7 H7A 108.8
N4 C7 H7B 108.8
C8 C7 H7B 108.8
H7A C7 H7B 107.6
N1 C8 C7 114.14(17)
N1 C8 H8A 108.7
C7 C8 H8A 108.7
N1 C8 H8B 108.7
C7 C8 H8B 108.7
H8A C8 H8B 107.6
N2 C9 H9A 109.5
N2 C9 H9B 109.5
H9A C9 H9B 109.5
N2 C9 H9C 109.5
H9A C9 H9C 109.5
H9B C9 H9C 109.5
N3 C10 H10A 109.5
N3 C10 H10B 109.5
H10A C10 H10B 109.5
N3 C10 H10C 109.5
H10A C10 H10C 109.5
H10B C10 H10C 109.5
N4 C11 H11A 109.5
N4 C11 H11B 109.5
H11A C11 H11B 109.5
N4 C11 H11C 109.5
H11A C11 H11C 109.5
H11B C11 H11C 109.5
Si1 C12 H12A 109.5
Si1 C12 H12B 109.5
H12A C12 H12B 109.5
Si1 C12 H12C 109.5
H12A C12 H12C 109.5
H12B C12 H12C 109.5
Si1 C13 H13A 109.5
Si1 C13 H13B 109.5
H13A C13 H13B 109.5
Si1 C13 H13C 109.5
H13A C13 H13C 109.5
H13B C13 H13C 109.5
Si2 C14 H14A 109.5
Si2 C14 H14B 109.5
H14A C14 H14B 109.5
Si2 C14 H14C 109.5
H14A C14 H14C 109.5
H14B C14 H14C 109.5
Si2 C15 H15A 109.5
Si2 C15 H15B 109.5
H15A C15 H15B 109.5
Si2 C15 H15C 109.5
H15A C15 H15C 109.5
H15B C15 H15C 109.5
Si3 C16 H16A 109.5
Si3 C16 H16B 109.5
H16A C16 H16B 109.5
Si3 C16 H16C 109.5
H16A C16 H16C 109.5
H16B C16 H16C 109.5
Si3 C17 H17A 109.5
Si3 C17 H17B 109.5
H17A C17 H17B 109.5
Si3 C17 H17C 109.5
H17A C17 H17C 109.5
H17B C17 H17C 109.5
Si4 C18 H18A 109.5
Si4 C18 H18B 109.5
H18A C18 H18B 109.5
Si4 C18 H18C 109.5
H18A C18 H18C 109.5
H18B C18 H18C 109.5
Si4 C19 H19A 109.5
Si4 C19 H19B 109.5
H19A C19 H19B 109.5
Si4 C19 H19C 109.5
H19A C19 H19C 109.5
H19B C19 H19C 109.5

loop_
_geom_bond_atom_site_label_1
_geom_bond_atom_site_label_2
_geom_bond_distance
Sr1 N6 2.5073(19)
Sr1 N5 2.5218(18)
Sr1 N4 2.6991(19)
Sr1 N2 2.7609(18)
Sr1 N3 2.7667(18)
Sr1 N1 2.8127(18)
Sr1 Si1 3.2908(7)
Sr1 Si3 3.3943(8)
Sr1 Si4 3.5931(7)
Sr1 Si2 3.6772(7)
Si1 N5 1.6671(19)
Si1 N1 1.7907(18)
Si1 C12 1.879(2)
Si1 C13 1.885(2)
Si2 N5 1.6642(18)
Si2 C15 1.870(3)
Si2 C14 1.880(2)
Si2 H2 1.45(2)
Si3 N6 1.667(2)
Si3 C16 1.874(3)
Si3 C17 1.877(3)
Si3 H3 1.45(2)
Si4 N6 1.672(2)
Si4 C18 1.879(3)
Si4 C19 1.881(3)
Si4 H4 1.46(3)
N1 C1 1.470(3)
N1 C8 1.480(3)
N2 C9 1.469(3)
N2 C2 1.480(3)
N2 C3 1.485(3)
N3 C10 1.474(3)
N3 C5 1.478(3)
N3 C4 1.485(3)
N4 C7 1.476(3)
N4 C6 1.479(3)
N4 C11 1.481(3)
C1 C2 1.528(3)
C1 H1A 0.9900
C1 H1B 0.9900
C2 H2A 0.9900
C2 H2B 0.9900
C3 C4 1.512(3)
C3 H3A 0.9900
C3 H3B 0.9900
C4 H4A 0.9900
C4 H4B 0.9900
C5 C6 1.514(3)
C5 H5A 0.9900
C5 H5B 0.9900
C6 H6A 0.9900
C6 H6B 0.9900
C7 C8 1.526(3)
C7 H7A 0.9900
C7 H7B 0.9900
C8 H8A 0.9900
C8 H8B 0.9900
C9 H9A 0.9800
C9 H9B 0.9800
C9 H9C 0.9800
C10 H10A 0.9800
C10 H10B 0.9800
C10 H10C 0.9800
C11 H11A 0.9800
C11 H11B 0.9800
C11 H11C 0.9800
C12 H12A 0.9800
C12 H12B 0.9800
C12 H12C 0.9800
C13 H13A 0.9800
C13 H13B 0.9800
C13 H13C 0.9800
C14 H14A 0.9800
C14 H14B 0.9800
C14 H14C 0.9800
C15 H15A 0.9800
C15 H15B 0.9800
C15 H15C 0.9800
C16 H16A 0.9800
C16 H16B 0.9800
C16 H16C 0.9800
C17 H17A 0.9800
C17 H17B 0.9800
C17 H17C 0.9800
C18 H18A 0.9800
C18 H18B 0.9800
C18 H18C 0.9800
C19 H19A 0.9800
C19 H19B 0.9800
C19 H19C 0.9800

loop_
_geom_torsion_atom_site_label_1
_geom_torsion_atom_site_label_2
_geom_torsion_atom_site_label_3
_geom_torsion_atom_site_label_4
_geom_torsion
N5 Si1 N1 C1 129.15(16)
C12 Si1 N1 C1 7.48(19)
C13 Si1 N1 C1 -106.11(17)
Sr1 Si1 N1 C1 112.20(16)
N5 Si1 N1 C8 -92.41(16)
C12 Si1 N1 C8 145.91(16)
C13 Si1 N1 C8 32.32(17)
Sr1 Si1 N1 C8 -109.37(15)
N5 Si1 N1 Sr1 16.96(9)
C12 Si1 N1 Sr1 -104.71(9)
C13 Si1 N1 Sr1 141.69(8)
C15 Si2 N5 Si1 63.6(2)
C14 Si2 N5 Si1 -59.1(2)
Sr1 Si2 N5 Si1 167.2(3)
C15 Si2 N5 Sr1 -103.58(14)
C14 Si2 N5 Sr1 133.70(12)
N1 Si1 N5 Si2 171.73(16)
C12 Si1 N5 Si2 -71.0(2)
C13 Si1 N5 Si2 51.3(2)
Sr1 Si1 N5 Si2 -168.9(2)
N1 Si1 N5 Sr1 -19.39(10)
C12 Si1 N5 Sr1 97.86(11)
C13 Si1 N5 Sr1 -139.79(9)
C16 Si3 N6 Si4 42.4(2)
C17 Si3 N6 Si4 -83.6(2)
Sr1 Si3 N6 Si4 165.0(2)
C16 Si3 N6 Sr1 -122.59(12)
C17 Si3 N6 Sr1 111.47(12)
C18 Si4 N6 Si3 -48.5(2)
C19 Si4 N6 Si3 75.6(2)
Sr1 Si4 N6 Si3 -163.8(2)
C18 Si4 N6 Sr1 115.29(13)
C19 Si4 N6 Sr1 -120.57(13)
C8 N1 C1 C2 76.2(2)
Si1 N1 C1 C2 -143.25(16)
Sr1 N1 C1 C2 -43.2(2)
C9 N2 C2 C1 78.9(2)
C3 N2 C2 C1 -162.57(18)
Sr1 N2 C2 C1 -43.9(2)
N1 C1 C2 N2 61.9(2)
C9 N2 C3 C4 -169.09(19)
C2 N2 C3 C4 71.8(2)
Sr1 N2 C3 C4 -49.2(2)
C10 N3 C4 C3 78.7(2)
C5 N3 C4 C3 -161.00(19)
Sr1 N3 C4 C3 -39.9(2)
N2 C3 C4 N3 64.7(3)
C10 N3 C5 C6 -162.72(19)
C4 N3 C5 C6 76.7(2)
Sr1 N3 C5 C6 -44.0(2)
C7 N4 C6 C5 -162.96(18)
C11 N4 C6 C5 76.9(2)
Sr1 N4 C6 C5 -40.1(2)
N3 C5 C6 N4 58.8(3)
C6 N4 C7 C8 75.8(2)
C11 N4 C7 C8 -163.11(18)
Sr1 N4 C7 C8 -49.5(2)
C1 N1 C8 C7 -158.29(18)
Si1 N1 C8 C7 59.6(2)
Sr1 N1 C8 C7 -37.8(2)
N4 C7 C8 N1 63.1(2)
